data_7125182
loop_
_publ_author_name
'Caumes, Xavier'
'Baldi, Arianna'
'Gontard, Geoffrey'
'Brocorens, Patrick'
'Lazzaroni, Roberto'
'Vanthuyne, Nicolas'
'Troufflard, Claire'
'Raynal, Matthieu'
'Bouteiller, Laurent'

_publ_section_title
;
 Tuning the structure of 1,3,5-benzene tricarboxamide self-assemblies
 through stereochemistry.
;
_journal_issue 91
_journal_name_full 'Chemical communications (Cambridge, England)'
_journal_page_first 13369
_journal_page_last 13372
_journal_paper_doi 10.1039/c6cc07325e
_journal_volume 52
_journal_year 2016
_chemical_absolute_configuration ad
_chemical_formula_moiety '(C45 H69 N3 O9), 0.25(C2 H3 N), 0.5(H2 O)'
_chemical_formula_sum 'C45.5 H70.75 N3.25 O9.5'
_chemical_formula_weight 815.30
_space_group_crystal_system triclinic
_space_group_IT_number 1
_space_group_name_Hall 'P 1'
_space_group_name_H-M_alt 'P 1'
_atom_sites_solution_hydrogens mixed
_atom_sites_solution_primary dual
_atom_sites_solution_secondary difmap
_audit_update_record
;
2016-07-08 deposited with the CCDC.
2016-10-20 downloaded from the CCDC.
;
_cell_angle_alpha 61.491(2)
_cell_angle_beta 83.352(2)
_cell_angle_gamma 79.502(2)
_cell_formula_units_Z 2
_cell_length_a 11.5502(4)
_cell_length_b 15.7414(5)
_cell_length_c 15.8302(5)
_cell_measurement_reflns_used 9164
_cell_measurement_temperature 200(1)
_cell_measurement_theta_max 66.62
_cell_measurement_theta_min 3.18
_cell_volume 2485.47(15)
_computing_cell_refinement 'Bruker SAINT'
_computing_data_collection 'Bruker APEX2'
_computing_data_reduction 'Bruker SAINT'
_computing_molecular_graphics 'SXGRAPH (Farrugia, 2012)'
_computing_publication_material 'WinGX publication routines (Farrugia, 2012)'
_computing_structure_refinement 'SHELXL-2014/7 (Sheldrick, 2014)'
_computing_structure_solution 'SHELXT-2014/5 (Sheldrick, 2014)'
_diffrn_ambient_temperature 200(1)
_diffrn_detector_area_resol_mean 8.3333
_diffrn_measured_fraction_theta_full 0.999
_diffrn_measured_fraction_theta_max 0.998
_diffrn_measurement_device_type 'Bruker APEX-II CCD'
_diffrn_measurement_method '\f and \w scans'
_diffrn_radiation_source micro-source
_diffrn_radiation_type CuK\a
_diffrn_radiation_wavelength 1.54178
_diffrn_reflns_av_R_equivalents 0.0195
_diffrn_reflns_av_unetI/netI 0.0193
_diffrn_reflns_Laue_measured_fraction_full 0.999
_diffrn_reflns_Laue_measured_fraction_max 0.998
_diffrn_reflns_limit_h_max 13
_diffrn_reflns_limit_h_min -13
_diffrn_reflns_limit_k_max 17
_diffrn_reflns_limit_k_min -18
_diffrn_reflns_limit_l_max 18
_diffrn_reflns_limit_l_min -18
_diffrn_reflns_number 43045
_diffrn_reflns_point_group_measured_fraction_full 0.785
_diffrn_reflns_point_group_measured_fraction_max 0.784
_diffrn_reflns_theta_full 66.500
_diffrn_reflns_theta_max 66.651
_diffrn_reflns_theta_min 3.179
_exptl_absorpt_coefficient_mu 0.611
_exptl_absorpt_correction_T_max 0.752
_exptl_absorpt_correction_T_min 0.700
_exptl_absorpt_correction_type multi-scan
_exptl_absorpt_process_details
; 
R.H. Blessing, Acta Cryst. (1995), A51, 33-38
;
_exptl_crystal_colour colourless
_exptl_crystal_density_diffrn 1.089
_exptl_crystal_density_method 'not measured'
_exptl_crystal_description block
_exptl_crystal_F_000 885
_exptl_crystal_size_max 0.2
_exptl_crystal_size_mid 0.15
_exptl_crystal_size_min 0.1
_refine_diff_density_max 0.451
_refine_diff_density_min -0.181
_refine_diff_density_rms 0.044
_refine_ls_abs_structure_details
;
 Flack x determined using 4693 quotients [(I+)-(I-)]/[(I+)+(I-)]
 (Parsons, Flack and Wagner, Acta Cryst. B69 (2013) 249-259).
;
_refine_ls_abs_structure_Flack -0.01(7)
_refine_ls_extinction_method none
_refine_ls_goodness_of_fit_ref 1.047
_refine_ls_hydrogen_treatment constr
_refine_ls_matrix_type full
_refine_ls_number_parameters 1118
_refine_ls_number_reflns 13780
_refine_ls_number_restraints 93
_refine_ls_restrained_S_all 1.059
_refine_ls_R_factor_all 0.0446
_refine_ls_R_factor_gt 0.0436
_refine_ls_shift/su_max 0.000
_refine_ls_shift/su_mean 0.000
_refine_ls_structure_factor_coef Fsqd
_refine_ls_weighting_details 'w=1/[\s^2^(Fo^2^)+(0.0922P)^2^+0.1959P] where P=(Fo^2^+2Fc^2^)/3'
_refine_ls_weighting_scheme calc
_refine_ls_wR_factor_gt 0.1219
_refine_ls_wR_factor_ref 0.1234
_reflns_Friedel_coverage 0.571
_reflns_Friedel_fraction_full 0.572
_reflns_Friedel_fraction_max 0.570
_reflns_number_gt 13352
_reflns_number_total 13780
_reflns_threshold_expression 'I > 2\s(I)'
_cod_data_source_file c6cc07325e2.cif
_cod_data_source_block ab-bta-7
_cod_database_code 7125182
_shelx_space_group_comment
;
The symmetry employed for this shelxl refinement is uniquely defined
by the following loop, which should always be used as a source of
symmetry information in preference to the above space-group names.
They are only intended as comments.
;

loop_
_space_group_symop_operation_xyz
'x, y, z'

loop_
_atom_site_label
_atom_site_type_symbol
_atom_site_fract_x
_atom_site_fract_y
_atom_site_fract_z
_atom_site_U_iso_or_equiv
_atom_site_adp_type
_atom_site_occupancy
_atom_site_site_symmetry_order
_atom_site_calc_flag
_atom_site_refinement_flags_posn
_atom_site_refinement_flags_adp
_atom_site_refinement_flags_occupancy
_atom_site_disorder_assembly
_atom_site_disorder_group
O1 O 0.6980(2) 0.66183(17) 0.60868(14) 0.0604(5) Uani 1 1 d . . . . .
O2 O 0.52464(16) 0.95598(15) 0.41021(15) 0.0488(4) Uani 1 1 d . . . . .
O3 O 0.50929(16) 0.86233(16) 0.34198(15) 0.0493(4) Uani 1 1 d . . . . .
O4 O 0.5356(2) 0.25141(16) 0.73355(15) 0.0586(5) Uani 1 1 d . . . . .
O5 O 0.2517(2) 0.2787(2) 0.9462(2) 0.0770(7) Uani 1 1 d . . . . .
O6 O 0.2895(2) 0.4310(2) 0.84478(16) 0.0651(6) Uani 1 1 d . . . . .
O7 O 0.7004(3) 0.5063(2) 0.30505(16) 0.0767(8) Uani 1 1 d . . . . .
O8 O 0.4189(2) 0.4185(2) 0.19406(17) 0.0672(6) Uani 1 1 d . . . . .
O9 O 0.36591(19) 0.37223(18) 0.34923(16) 0.0587(5) Uani 1 1 d . . . . .
O10 O 0.3981(2) 0.75925(16) 0.56189(14) 0.0540(5) Uani 1 1 d . . . . .
O11 O 0.5351(2) 0.6406(2) 0.87256(19) 0.0686(6) Uani 1 1 d . . . . .
O12 O 0.5371(2) 0.51774(19) 0.83782(17) 0.0622(5) Uani 1 1 d . . . . .
O13 O 0.2438(2) 0.34769(17) 0.68911(15) 0.0600(5) Uani 1 1 d . . . . .
O14 O 0.4561(2) 0.06865(18) 0.6744(2) 0.0802(8) Uani 1 1 d . . . . .
O15 O 0.51468(18) 0.20058(16) 0.54793(16) 0.0565(5) Uani 1 1 d . . . . .
O16 O 0.4039(2) 0.60551(18) 0.25651(14) 0.0643(6) Uani 1 1 d . . . . .
O17 O 0.7374(2) 0.7370(3) 0.1124(2) 0.0952(12) Uani 1 1 d . . . . .
O18 O 0.71668(17) 0.74382(18) 0.25025(14) 0.0549(5) Uani 1 1 d . . . . .
O19A O 0.9746(16) 0.5513(11) 0.773(4) 0.53(3) Uani 0.5 1 d . U P A 1
H19A H 0.9903 0.5581 0.7099 0.636 Uiso 0.5 1 d R U P A 1
H19B H 1.0168 0.5398 0.8249 0.636 Uiso 0.5 1 d R U P A 1
O19B O 0.9790(8) 0.5228(10) 0.628(2) 0.34(2) Uani 0.5 1 d . U P B 2
H19C H 0.9355 0.4795 0.6796 0.409 Uiso 0.5 1 d R U P B 2
H19D H 0.9858 0.5332 0.5621 0.409 Uiso 0.5 1 d R U P B 2
N1 N 0.69505(19) 0.72997(17) 0.44694(15) 0.0429(5) Uani 1 1 d . . . . .
H1N H 0.7046 0.7180 0.3975 0.051 Uiso 1 1 calc R U . . .
N2 N 0.5059(2) 0.35675(19) 0.79610(16) 0.0485(5) Uani 1 1 d . . . . .
H2N H 0.5184 0.4131 0.7896 0.058 Uiso 1 1 calc R U . . .
N3 N 0.5903(2) 0.38420(18) 0.38311(16) 0.0470(5) Uani 1 1 d . . . . .
H3N H 0.5611 0.3439 0.4391 0.056 Uiso 1 1 calc R U . . .
N4 N 0.3720(2) 0.62490(18) 0.70253(16) 0.0469(5) Uani 1 1 d . . . . .
H4N H 0.3532 0.5655 0.7307 0.056 Uiso 1 1 calc R U . . .
N5 N 0.31912(19) 0.31717(17) 0.56663(16) 0.0438(5) Uani 1 1 d . . . . .
H5N H 0.3403 0.3426 0.5052 0.053 Uiso 1 1 calc R U . . .
N6 N 0.48318(18) 0.72241(17) 0.26419(15) 0.0410(4) Uani 1 1 d . . . . .
H6N H 0.4865 0.7538 0.2971 0.049 Uiso 1 1 calc R U . . .
N7A N 0.9943(11) 0.5395(13) 0.4937(17) 0.160(6) Uani 0.5 1 d D U P C 1
C1 C 0.67507(19) 0.55905(19) 0.54252(17) 0.0369(5) Uani 1 1 d . . . . .
C2 C 0.63409(19) 0.48977(19) 0.63025(17) 0.0376(5) Uani 1 1 d . . . . .
H2 H 0.6280 0.5004 0.6850 0.045 Uiso 1 1 calc R U . . .
C3 C 0.60191(19) 0.40514(19) 0.63866(18) 0.0379(5) Uani 1 1 d . . . . .
C4 C 0.6121(2) 0.38939(19) 0.55852(18) 0.0390(5) Uani 1 1 d . . . . .
H4 H 0.5913 0.3312 0.5642 0.047 Uiso 1 1 calc R U . . .
C5 C 0.6523(2) 0.45806(19) 0.47054(18) 0.0393(5) Uani 1 1 d . . . . .
C6 C 0.68485(19) 0.54222(19) 0.46246(17) 0.0370(5) Uani 1 1 d . . . . .
H6 H 0.7139 0.5887 0.4024 0.044 Uiso 1 1 calc R U . . .
C7 C 0.6918(2) 0.6544(2) 0.53617(18) 0.0399(5) Uani 1 1 d . . . . .
C8 C 0.6834(2) 0.8299(2) 0.42928(19) 0.0433(5) Uani 1 1 d . . . . .
H8 H 0.6922 0.8310 0.4909 0.052 Uiso 1 1 calc R U . . .
C9 C 0.5623(2) 0.8826(2) 0.39009(19) 0.0423(5) Uani 1 1 d . . . . .
C10 C 0.4090(2) 1.0113(2) 0.3761(3) 0.0561(7) Uani 1 1 d . . . . .
H10 H 0.3544 0.9659 0.3824 0.067 Uiso 1 1 calc R U . . .
C11 C 0.4204(4) 1.0863(3) 0.2722(3) 0.0816(11) Uani 1 1 d . . . . .
H11A H 0.3427 1.1235 0.2493 0.122 Uiso 1 1 calc R U . . .
H11B H 0.4737 1.1309 0.2661 0.122 Uiso 1 1 calc R U . . .
H11C H 0.4522 1.0534 0.2335 0.122 Uiso 1 1 calc R U . . .
C12 C 0.3656(3) 1.0567(4) 0.4404(4) 0.0814(11) Uani 1 1 d . . . . .
H12A H 0.2877 1.0951 0.4206 0.122 Uiso 1 1 calc R U . . .
H12B H 0.3602 1.0052 0.5071 0.122 Uiso 1 1 calc R U . . .
H12C H 0.4206 1.0995 0.4357 0.122 Uiso 1 1 calc R U . . .
C13 C 0.7755(2) 0.8859(2) 0.35405(19) 0.0467(6) Uani 1 1 d . . . . .
H13A H 0.7576 0.8932 0.2910 0.056 Uiso 1 1 calc R U . . .
H13B H 0.7667 0.9522 0.3481 0.056 Uiso 1 1 calc R U . . .
C14 C 0.9041(2) 0.8390(2) 0.3751(2) 0.0491(6) Uani 1 1 d . . . . .
H14 H 0.9145 0.7753 0.3736 0.059 Uiso 1 1 calc R U . . .
C15 C 0.9404(3) 0.8185(2) 0.4736(2) 0.0558(7) Uani 1 1 d . . . . .
H15A H 0.8952 0.7689 0.5245 0.067 Uiso 1 1 calc R U . . .
H15B H 0.9209 0.8791 0.4801 0.067 Uiso 1 1 calc R U . . .
C16 C 1.0724(3) 0.7815(3) 0.4876(3) 0.0682(9) Uani 1 1 d . . . . .
H16A H 1.0936 0.7718 0.5508 0.082 Uiso 1 1 calc R U . . .
H16B H 1.0907 0.7176 0.4875 0.082 Uiso 1 1 calc R U . . .
C17 C 1.1451(3) 0.8532(3) 0.4088(3) 0.0714(10) Uani 1 1 d . . . . .
H17A H 1.1292 0.9165 0.4102 0.086 Uiso 1 1 calc R U . . .
H17B H 1.2299 0.8279 0.4196 0.086 Uiso 1 1 calc R U . . .
C18 C 1.1149(3) 0.8681(4) 0.3120(3) 0.0761(10) Uani 1 1 d . . . . .
H18A H 1.1353 0.8056 0.3092 0.091 Uiso 1 1 calc R U . . .
H18B H 1.1615 0.9161 0.2608 0.091 Uiso 1 1 calc R U . . .
C19 C 0.9832(3) 0.9051(3) 0.2948(2) 0.0629(8) Uani 1 1 d . . . . .
H19E H 0.9644 0.9100 0.2331 0.075 Uiso 1 1 calc R U . . .
H19F H 0.9657 0.9715 0.2892 0.075 Uiso 1 1 calc R U . . .
C20 C 0.5467(2) 0.3306(2) 0.72700(18) 0.0436(5) Uani 1 1 d . . . . .
C21 C 0.4420(3) 0.2932(3) 0.8809(2) 0.0548(7) Uani 1 1 d . . . . .
H21 H 0.4345 0.2342 0.8746 0.066 Uiso 1 1 calc R U . . .
C22 C 0.3199(3) 0.3441(3) 0.8865(2) 0.0572(7) Uani 1 1 d . . . . .
C23 C 0.1278(4) 0.3133(4) 0.9575(3) 0.0851(13) Uani 1 1 d . . . . .
H23 H 0.1174 0.3814 0.9490 0.102 Uiso 1 1 calc R U . . .
C24 C 0.0608(5) 0.3090(6) 0.8840(4) 0.1086(18) Uani 1 1 d . . . . .
H24A H -0.0229 0.3320 0.8900 0.163 Uiso 1 1 calc R U . . .
H24B H 0.0912 0.3507 0.8193 0.163 Uiso 1 1 calc R U . . .
H24C H 0.0706 0.2415 0.8947 0.163 Uiso 1 1 calc R U . . .
C25 C 0.0927(5) 0.2426(5) 1.0592(4) 0.114(2) Uani 1 1 d . . . . .
H25A H 0.0096 0.2614 1.0723 0.171 Uiso 1 1 calc R U . . .
H25B H 0.1043 0.1763 1.0661 0.171 Uiso 1 1 calc R U . . .
H25C H 0.1416 0.2444 1.1048 0.171 Uiso 1 1 calc R U . . .
C26 C 0.5103(3) 0.2589(3) 0.9725(2) 0.0674(9) Uani 1 1 d . . . . .
H26A H 0.5216 0.3169 0.9779 0.081 Uiso 1 1 calc R U . . .
H26B H 0.4621 0.2194 1.0292 0.081 Uiso 1 1 calc R U . . .
C27 C 0.6295(3) 0.1989(3) 0.9746(2) 0.0671(9) Uani 1 1 d . . . . .
H27 H 0.6739 0.2380 0.9139 0.081 Uiso 1 1 calc R U . . .
C28 C 0.6208(3) 0.1024(3) 0.9770(3) 0.0765(10) Uani 1 1 d . . . . .
H28A H 0.5731 0.0640 1.0347 0.092 Uiso 1 1 calc R U . . .
H28B H 0.5787 0.1162 0.9198 0.092 Uiso 1 1 calc R U . . .
C29 C 0.7388(4) 0.0410(4) 0.9788(3) 0.0888(12) Uani 1 1 d . . . . .
H29A H 0.7826 0.0748 0.9171 0.107 Uiso 1 1 calc R U . . .
H29B H 0.7259 -0.0225 0.9857 0.107 Uiso 1 1 calc R U . . .
C30 C 0.8116(5) 0.0233(5) 1.0612(4) 0.1040(17) Uani 1 1 d . . . . .
H30A H 0.8914 -0.0100 1.0558 0.125 Uiso 1 1 calc R U . . .
H30B H 0.7745 -0.0200 1.1230 0.125 Uiso 1 1 calc R U . . .
C31 C 0.8216(5) 0.1190(5) 1.0602(4) 0.113(2) Uani 1 1 d . . . . .
H31A H 0.8695 0.1578 1.0029 0.136 Uiso 1 1 calc R U . . .
H31B H 0.8631 0.1044 1.1179 0.136 Uiso 1 1 calc R U . . .
C32 C 0.7017(4) 0.1794(4) 1.0585(3) 0.0949(15) Uani 1 1 d . . . . .
H32A H 0.6575 0.1442 1.1197 0.114 Uiso 1 1 calc R U . . .
H32B H 0.7132 0.2425 1.0535 0.114 Uiso 1 1 calc R U . . .
C33 C 0.6513(2) 0.4515(2) 0.37868(19) 0.0469(6) Uani 1 1 d . . . . .
C34 C 0.5712(3) 0.3759(2) 0.2983(2) 0.0482(6) Uani 1 1 d . . . . .
H34 H 0.6072 0.4279 0.2406 0.058 Uiso 1 1 calc R U . . .
C35 C 0.4406(3) 0.3897(2) 0.2851(2) 0.0514(6) Uani 1 1 d . . . . .
C36 C 0.2969(3) 0.4357(4) 0.1667(3) 0.0789(11) Uani 1 1 d . . . . .
H36 H 0.2460 0.3996 0.2242 0.095 Uiso 1 1 calc R U . . .
C37 C 0.2983(5) 0.3991(5) 0.0931(5) 0.119(2) Uani 1 1 d . . . . .
H37A H 0.2180 0.4092 0.0725 0.178 Uiso 1 1 calc R U . . .
H37B H 0.3484 0.4353 0.0373 0.178 Uiso 1 1 calc R U . . .
H37C H 0.3296 0.3293 0.1222 0.178 Uiso 1 1 calc R U . . .
C38 C 0.2560(6) 0.5419(6) 0.1231(7) 0.144(3) Uani 1 1 d . . . . .
H38A H 0.1741 0.5553 0.1042 0.215 Uiso 1 1 calc R U . . .
H38B H 0.2608 0.5650 0.1700 0.215 Uiso 1 1 calc R U . . .
H38C H 0.3058 0.5760 0.0663 0.215 Uiso 1 1 calc R U . . .
C39 C 0.6268(3) 0.2750(2) 0.3080(2) 0.0555(7) Uani 1 1 d . . . . .
H39A H 0.5845 0.2244 0.3605 0.067 Uiso 1 1 calc R U . . .
H39B H 0.6159 0.2735 0.2476 0.067 Uiso 1 1 calc R U . . .
C40 C 0.7566(3) 0.2497(2) 0.3286(2) 0.0538(7) Uani 1 1 d . . . . .
H40 H 0.7664 0.2628 0.3831 0.065 Uiso 1 1 calc R U . . .
C41 C 0.8005(4) 0.1411(3) 0.3622(3) 0.0684(9) Uani 1 1 d . . . . .
H41A H 0.7515 0.1015 0.4183 0.082 Uiso 1 1 calc R U . . .
H41B H 0.7923 0.1252 0.3100 0.082 Uiso 1 1 calc R U . . .
C42 C 0.9286(4) 0.1151(3) 0.3900(3) 0.0803(11) Uani 1 1 d . . . . .
H42A H 0.9359 0.1259 0.4457 0.096 Uiso 1 1 calc R U . . .
H42B H 0.9554 0.0451 0.4093 0.096 Uiso 1 1 calc R U . . .
C43 C 1.0044(4) 0.1756(4) 0.3082(4) 0.0891(12) Uani 1 1 d . . . . .
H43A H 1.0041 0.1589 0.2554 0.107 Uiso 1 1 calc R U . . .
H43B H 1.0864 0.1602 0.3293 0.107 Uiso 1 1 calc R U . . .
C44 C 0.9627(4) 0.2845(4) 0.2707(4) 0.0870(12) Uani 1 1 d . . . . .
H44A H 1.0111 0.3216 0.2130 0.104 Uiso 1 1 calc R U . . .
H44B H 0.9740 0.3032 0.3204 0.104 Uiso 1 1 calc R U . . .
C45 C 0.8335(3) 0.3117(3) 0.2451(3) 0.0657(8) Uani 1 1 d . . . . .
H45A H 0.8077 0.3815 0.2272 0.079 Uiso 1 1 calc R U . . .
H45B H 0.8240 0.3025 0.1888 0.079 Uiso 1 1 calc R U . . .
C46 C 0.35445(18) 0.62079(18) 0.55383(17) 0.0351(5) Uani 1 1 d . . . . .
C47 C 0.31460(19) 0.53086(19) 0.59921(16) 0.0364(5) Uani 1 1 d . . . . .
H47 H 0.2912 0.5036 0.6654 0.044 Uiso 1 1 calc R U . . .
C48 C 0.30871(19) 0.48016(18) 0.54786(17) 0.0358(5) Uani 1 1 d . . . . .
C49 C 0.33841(19) 0.52214(18) 0.45038(17) 0.0363(5) Uani 1 1 d . . . . .
H49 H 0.3319 0.4888 0.4149 0.044 Uiso 1 1 calc R U . . .
C50 C 0.37764(18) 0.61261(18) 0.40410(16) 0.0345(5) Uani 1 1 d . . . . .
C51 C 0.38592(18) 0.66197(18) 0.45596(17) 0.0343(4) Uani 1 1 d . . . . .
H51 H 0.4130 0.7237 0.4247 0.041 Uiso 1 1 calc R U . . .
C52 C 0.3755(2) 0.67537(19) 0.60555(18) 0.0395(5) Uani 1 1 d . . . . .
C53 C 0.3986(3) 0.6660(2) 0.7614(2) 0.0490(6) Uani 1 1 d . . . . .
H53 H 0.4251 0.7308 0.7185 0.059 Uiso 1 1 calc R U . . .
C54 C 0.4975(3) 0.5989(2) 0.8272(2) 0.0512(6) Uani 1 1 d . . . . .
C55 C 0.6345(4) 0.5881(4) 0.9353(4) 0.0903(14) Uani 1 1 d D U . . .
H55A H 0.6246 0.5177 0.9642 0.108 Uiso 0.6 1 d R U P D 1
H55B H 0.6864 0.5464 0.9101 0.108 Uiso 0.4 1 d R U P E 2
C56A C 0.6125(7) 0.6119(7) 1.0206(5) 0.085(2) Uani 0.6 1 d D U P F 1
H56A H 0.5308 0.6056 1.0448 0.128 Uiso 0.6 1 calc R U P F 1
H56B H 0.6661 0.5662 1.0721 0.128 Uiso 0.6 1 calc R U P F 1
H56C H 0.6266 0.6789 0.9989 0.128 Uiso 0.6 1 calc R U P F 1
C57A C 0.7456(8) 0.5923(13) 0.8890(10) 0.150(6) Uani 0.6 1 d D U P F 1
H57A H 0.8062 0.5550 0.9371 0.225 Uiso 0.6 1 calc R U P F 1
H57B H 0.7492 0.5644 0.8450 0.225 Uiso 0.6 1 calc R U P F 1
H57C H 0.7593 0.6606 0.8526 0.225 Uiso 0.6 1 calc R U P F 1
C57B C 0.6977(15) 0.6820(11) 0.9129(14) 0.129(6) Uani 0.4 1 d D U P F 2
H57D H 0.7174 0.7169 0.8439 0.194 Uiso 0.4 1 calc R U P F 2
H57E H 0.6436 0.7261 0.9320 0.194 Uiso 0.4 1 calc R U P F 2
H57F H 0.7698 0.6594 0.9493 0.194 Uiso 0.4 1 calc R U P F 2
C56B C 0.6022(13) 0.5330(14) 1.0263(10) 0.121(5) Uani 0.4 1 d D U P F 2
H56D H 0.6725 0.4996 1.0648 0.181 Uiso 0.4 1 calc R U P F 2
H56E H 0.5533 0.5743 1.0514 0.181 Uiso 0.4 1 calc R U P F 2
H56F H 0.5570 0.4844 1.0298 0.181 Uiso 0.4 1 calc R U P F 2
C58 C 0.2880(3) 0.6812(3) 0.8207(2) 0.0566(7) Uani 1 1 d . . . . .
H58A H 0.2619 0.6171 0.8638 0.068 Uiso 1 1 calc R U . . .
H58B H 0.3090 0.7077 0.8614 0.068 Uiso 1 1 calc R U . . .
C59 C 0.1865(3) 0.7501(2) 0.7581(2) 0.0539(7) Uani 1 1 d . . . . .
H59 H 0.1733 0.7257 0.7126 0.065 Uiso 1 1 calc R U . . .
C60 C 0.2105(3) 0.8540(3) 0.6982(3) 0.0687(9) Uani 1 1 d . . . . .
H60A H 0.2816 0.8548 0.6565 0.082 Uiso 1 1 calc R U . . .
H60B H 0.2271 0.8793 0.7414 0.082 Uiso 1 1 calc R U . . .
C61 C 0.1078(4) 0.9214(3) 0.6354(3) 0.0795(10) Uani 1 1 d . . . . .
H61A H 0.0964 0.9010 0.5871 0.095 Uiso 1 1 calc R U . . .
H61B H 0.1260 0.9892 0.6007 0.095 Uiso 1 1 calc R U . . .
C62 C -0.0055(4) 0.9182(4) 0.6968(4) 0.0957(14) Uani 1 1 d . . . . .
H62A H 0.0028 0.9454 0.7403 0.115 Uiso 1 1 calc R U . . .
H62B H -0.0721 0.9588 0.6545 0.115 Uiso 1 1 calc R U . . .
C63 C -0.0308(4) 0.8146(4) 0.7554(4) 0.0896(13) Uani 1 1 d . . . . .
H63A H -0.0468 0.7899 0.7116 0.107 Uiso 1 1 calc R U . . .
H63B H -0.1022 0.8137 0.7968 0.107 Uiso 1 1 calc R U . . .
C64 C 0.0738(3) 0.7464(4) 0.8193(3) 0.0762(10) Uani 1 1 d . . . . .
H64A H 0.0849 0.7669 0.8676 0.091 Uiso 1 1 calc R U . . .
H64B H 0.0559 0.6785 0.8540 0.091 Uiso 1 1 calc R U . . .
C65 C 0.2855(2) 0.3766(2) 0.60718(18) 0.0419(5) Uani 1 1 d . . . . .
C66 C 0.3211(2) 0.2132(2) 0.6217(2) 0.0451(5) Uani 1 1 d . . . . .
H66 H 0.3076 0.1962 0.6912 0.054 Uiso 1 1 calc R U . . .
C67 C 0.4424(2) 0.1621(2) 0.6091(2) 0.0504(6) Uani 1 1 d . . . . .
C68 C 0.5718(4) 0.0098(3) 0.6786(5) 0.1047(19) Uani 1 1 d . . . . .
H68 H 0.6184 0.0421 0.6172 0.126 Uiso 1 1 calc R U . . .
C69 C 0.6329(5) 0.0007(7) 0.7606(8) 0.168(4) Uani 1 1 d . . . . .
H69A H 0.7108 -0.0383 0.7659 0.251 Uiso 1 1 calc R U . . .
H69B H 0.6418 0.0658 0.7500 0.251 Uiso 1 1 calc R U . . .
H69C H 0.5863 -0.0315 0.8202 0.251 Uiso 1 1 calc R U . . .
C70 C 0.5455(6) -0.0897(5) 0.6938(7) 0.147(3) Uani 1 1 d . . . . .
H70A H 0.6198 -0.1326 0.6972 0.220 Uiso 1 1 calc R U . . .
H70B H 0.4993 -0.1201 0.7539 0.220 Uiso 1 1 calc R U . . .
H70C H 0.5007 -0.0792 0.6398 0.220 Uiso 1 1 calc R U . . .
C71 C 0.2238(2) 0.1789(2) 0.5920(2) 0.0491(6) Uani 1 1 d . . . . .
H71A H 0.2327 0.2001 0.5221 0.059 Uiso 1 1 calc R U . . .
H71B H 0.2337 0.1066 0.6260 0.059 Uiso 1 1 calc R U . . .
C72 C 0.1001(2) 0.2188(2) 0.6145(2) 0.0473(6) Uani 1 1 d . . . . .
H72 H 0.0966 0.2907 0.5898 0.057 Uiso 1 1 calc R U . . .
C73 C 0.0704(3) 0.1734(3) 0.7217(2) 0.0633(8) Uani 1 1 d . . . . .
H73A H 0.1264 0.1887 0.7536 0.076 Uiso 1 1 calc R U . . .
H73B H 0.0799 0.1014 0.7487 0.076 Uiso 1 1 calc R U . . .
C74 C -0.0549(3) 0.2102(4) 0.7436(3) 0.0778(11) Uani 1 1 d . . . . .
H74A H -0.0714 0.1769 0.8139 0.093 Uiso 1 1 calc R U . . .
H74B H -0.0628 0.2812 0.7221 0.093 Uiso 1 1 calc R U . . .
C75 C -0.1435(3) 0.1914(3) 0.6933(4) 0.0780(10) Uani 1 1 d . . . . .
H75A H -0.1401 0.1201 0.7184 0.094 Uiso 1 1 calc R U . . .
H75B H -0.2239 0.2180 0.7065 0.094 Uiso 1 1 calc R U . . .
C76 C -0.1168(3) 0.2391(3) 0.5861(3) 0.0793(11) Uani 1 1 d . . . . .
H76A H -0.1274 0.3109 0.5603 0.095 Uiso 1 1 calc R U . . .
H76B H -0.1730 0.2238 0.5542 0.095 Uiso 1 1 calc R U . . .
C77 C 0.0078(3) 0.2038(3) 0.5631(3) 0.0650(8) Uani 1 1 d . . . . .
H77A H 0.0235 0.2393 0.4928 0.078 Uiso 1 1 calc R U . . .
H77B H 0.0151 0.1334 0.5819 0.078 Uiso 1 1 calc R U . . .
C78 C 0.4214(2) 0.64701(19) 0.30145(17) 0.0398(5) Uani 1 1 d . . . . .
C79 C 0.5444(2) 0.7535(2) 0.17133(18) 0.0457(6) Uani 1 1 d . . . . .
H79 H 0.5325 0.7098 0.1445 0.055 Uiso 1 1 calc R U . . .
C80 C 0.6749(2) 0.7426(3) 0.1854(2) 0.0520(7) Uani 1 1 d . . . . .
C81A C 0.8578(8) 0.7442(10) 0.1052(8) 0.082(3) Uani 0.6 1 d D U P G 1
H81A H 0.8721 0.7842 0.1356 0.099 Uiso 0.6 1 calc R U P G 1
C82A C 0.9133(11) 0.6399(13) 0.1632(15) 0.158(7) Uani 0.6 1 d D U P G 1
H82A H 0.9989 0.6370 0.1627 0.237 Uiso 0.6 1 calc R U P G 1
H82B H 0.8818 0.6144 0.2296 0.237 Uiso 0.6 1 calc R U P G 1
H82C H 0.8956 0.6004 0.1351 0.237 Uiso 0.6 1 calc R U P G 1
C83A C 0.9007(8) 0.7895(10) 0.0017(7) 0.117(4) Uani 0.6 1 d D U P G 1
H83A H 0.9849 0.7938 -0.0017 0.175 Uiso 0.6 1 calc R U P G 1
H83B H 0.8885 0.7490 -0.0271 0.175 Uiso 0.6 1 calc R U P G 1
H83C H 0.8568 0.8551 -0.0335 0.175 Uiso 0.6 1 calc R U P G 1
C81B C 0.8763(13) 0.6865(17) 0.1359(13) 0.092(5) Uani 0.4 1 d D U P G 2
H81B H 0.8947 0.6703 0.2026 0.111 Uiso 0.4 1 calc R U P G 2
C82B C 0.9131(13) 0.6011(16) 0.1185(18) 0.145(7) Uani 0.4 1 d D U P G 2
H82D H 0.8801 0.5445 0.1699 0.217 Uiso 0.4 1 calc R U P G 2
H82E H 0.8842 0.6157 0.0565 0.217 Uiso 0.4 1 calc R U P G 2
H82F H 0.9992 0.5864 0.1176 0.217 Uiso 0.4 1 calc R U P G 2
C83B C 0.919(2) 0.7792(18) 0.064(2) 0.183(10) Uani 0.4 1 d D U P G 2
H83D H 0.8899 0.8307 0.0823 0.275 Uiso 0.4 1 calc R U P G 2
H83E H 1.0057 0.7693 0.0614 0.275 Uiso 0.4 1 calc R U P G 2
H83F H 0.8907 0.7986 0.0004 0.275 Uiso 0.4 1 calc R U P G 2
C84 C 0.4982(3) 0.8587(3) 0.1005(2) 0.0576(7) Uani 1 1 d . . . . .
H84A H 0.5078 0.9018 0.1279 0.069 Uiso 1 1 calc R U . . .
H84B H 0.5469 0.8782 0.0402 0.069 Uiso 1 1 calc R U . . .
C85 C 0.3699(3) 0.8746(3) 0.0767(2) 0.0610(7) Uani 1 1 d . . . . .
H85 H 0.3227 0.8503 0.1388 0.073 Uiso 1 1 calc R U . . .
C86 C 0.3492(4) 0.8172(3) 0.0255(3) 0.0777(10) Uani 1 1 d . . . . .
H86A H 0.3986 0.8372 -0.0344 0.093 Uiso 1 1 calc R U . . .
H86B H 0.3734 0.7466 0.0674 0.093 Uiso 1 1 calc R U . . .
C87 C 0.2213(4) 0.8347(4) 0.0014(4) 0.0981(15) Uani 1 1 d . . . . .
H87A H 0.1728 0.8080 0.0617 0.118 Uiso 1 1 calc R U . . .
H87B H 0.2120 0.7997 -0.0348 0.118 Uiso 1 1 calc R U . . .
C88 C 0.1774(5) 0.9436(5) -0.0586(4) 0.1099(18) Uani 1 1 d . . . . .
H88A H 0.2202 0.9687 -0.1218 0.132 Uiso 1 1 calc R U . . .
H88B H 0.0925 0.9527 -0.0702 0.132 Uiso 1 1 calc R U . . .
C89 C 0.1951(5) 0.9991(5) -0.0096(5) 0.1169(19) Uani 1 1 d . . . . .
H89A H 0.1448 0.9791 0.0499 0.140 Uiso 1 1 calc R U . . .
H89B H 0.1702 1.0695 -0.0519 0.140 Uiso 1 1 calc R U . . .
C90 C 0.3251(5) 0.9831(4) 0.0167(4) 0.0955(14) Uani 1 1 d . . . . .
H90A H 0.3745 1.0104 -0.0430 0.115 Uiso 1 1 calc R U . . .
H90B H 0.3317 1.0182 0.0534 0.115 Uiso 1 1 calc R U . . .
C91A C 1.0195(13) 0.5261(16) 0.4290(18) 0.161(7) Uani 0.5 1 d D U P C 1
C92A C 1.0444(17) 0.4707(12) 0.3799(13) 0.158(6) Uani 0.5 1 d D U P C 1
H92A H 1.0683 0.4020 0.4257 0.237 Uiso 0.5 1 calc R U P C 1
H92B H 1.1084 0.4947 0.3321 0.237 Uiso 0.5 1 calc R U P C 1
H92C H 0.9739 0.4766 0.3474 0.237 Uiso 0.5 1 calc R U P C 1

loop_
_atom_site_aniso_label
_atom_site_aniso_U_11
_atom_site_aniso_U_22
_atom_site_aniso_U_33
_atom_site_aniso_U_23
_atom_site_aniso_U_13
_atom_site_aniso_U_12
O1 0.0971(15) 0.0518(12) 0.0383(10) -0.0208(9) -0.0061(10) -0.0232(11)
O2 0.0468(9) 0.0484(11) 0.0594(11) -0.0312(10) -0.0010(8) -0.0087(8)
O3 0.0505(9) 0.0521(11) 0.0535(11) -0.0287(9) -0.0023(8) -0.0141(8)
O4 0.0819(14) 0.0457(12) 0.0486(11) -0.0208(9) 0.0146(10) -0.0240(10)
O5 0.0823(16) 0.0864(19) 0.0694(15) -0.0374(14) 0.0277(13) -0.0448(14)
O6 0.0684(13) 0.0778(18) 0.0492(12) -0.0280(12) 0.0097(10) -0.0228(12)
O7 0.128(2) 0.0726(16) 0.0453(12) -0.0320(12) 0.0246(13) -0.0555(16)
O8 0.0619(12) 0.0922(19) 0.0505(12) -0.0368(13) -0.0013(9) -0.0087(12)
O9 0.0646(12) 0.0648(14) 0.0535(12) -0.0340(11) 0.0091(10) -0.0139(10)
O10 0.0811(13) 0.0473(11) 0.0406(10) -0.0226(9) -0.0005(9) -0.0204(10)
O11 0.0752(13) 0.0773(17) 0.0754(15) -0.0511(14) -0.0227(12) -0.0048(12)
O12 0.0708(12) 0.0631(15) 0.0622(13) -0.0361(12) -0.0121(10) -0.0061(11)
O13 0.0890(14) 0.0502(12) 0.0435(10) -0.0230(9) 0.0215(10) -0.0285(11)
O14 0.0553(12) 0.0422(13) 0.0975(19) -0.0024(12) 0.0118(12) 0.0019(10)
O15 0.0567(11) 0.0447(11) 0.0626(12) -0.0220(10) 0.0108(9) -0.0113(9)
O16 0.1044(16) 0.0640(14) 0.0378(10) -0.0285(10) 0.0124(10) -0.0392(13)
O17 0.0486(12) 0.202(4) 0.0744(16) -0.094(2) 0.0205(11) -0.0387(16)
O18 0.0505(9) 0.0764(15) 0.0429(10) -0.0295(10) -0.0007(8) -0.0167(9)
O19A 0.168(13) 0.101(9) 1.27(10) -0.26(3) -0.25(3) 0.052(9)
O19B 0.071(5) 0.109(9) 0.54(4) 0.100(16) -0.066(12) -0.008(5)
N1 0.0578(12) 0.0389(12) 0.0341(10) -0.0173(9) -0.0029(9) -0.0108(9)
N2 0.0622(12) 0.0490(14) 0.0341(10) -0.0161(10) 0.0042(9) -0.0212(11)
N3 0.0624(12) 0.0457(13) 0.0378(11) -0.0236(10) 0.0043(9) -0.0115(10)
N4 0.0666(13) 0.0464(13) 0.0346(10) -0.0218(10) -0.0012(9) -0.0166(11)
N5 0.0560(12) 0.0351(11) 0.0380(10) -0.0155(9) 0.0048(9) -0.0097(9)
N6 0.0462(10) 0.0470(13) 0.0333(10) -0.0209(9) 0.0043(8) -0.0126(9)
N7A 0.076(6) 0.136(11) 0.267(18) -0.090(12) -0.017(9) -0.021(6)
C1 0.0350(10) 0.0362(13) 0.0367(11) -0.0150(10) -0.0065(8) -0.0016(9)
C2 0.0382(10) 0.0393(13) 0.0329(11) -0.0150(10) -0.0045(9) -0.0037(10)
C3 0.0357(10) 0.0372(13) 0.0363(12) -0.0140(10) -0.0035(9) -0.0023(9)
C4 0.0386(11) 0.0362(13) 0.0401(12) -0.0168(11) -0.0018(9) -0.0029(9)
C5 0.0392(11) 0.0376(13) 0.0400(12) -0.0189(11) 0.0000(9) -0.0017(10)
C6 0.0366(10) 0.0365(13) 0.0344(11) -0.0140(10) -0.0009(9) -0.0048(9)
C7 0.0424(11) 0.0393(13) 0.0373(12) -0.0161(11) -0.0052(9) -0.0072(10)
C8 0.0517(13) 0.0385(14) 0.0422(13) -0.0190(11) -0.0028(10) -0.0116(11)
C9 0.0481(12) 0.0391(14) 0.0416(13) -0.0183(11) 0.0033(10) -0.0153(11)
C10 0.0432(13) 0.0569(19) 0.0719(19) -0.0336(16) 0.0012(13) -0.0076(12)
C11 0.089(2) 0.068(2) 0.072(2) -0.024(2) -0.013(2) 0.007(2)
C12 0.069(2) 0.089(3) 0.097(3) -0.059(3) 0.005(2) 0.004(2)
C13 0.0495(13) 0.0432(15) 0.0428(13) -0.0137(12) -0.0055(11) -0.0127(11)
C14 0.0506(14) 0.0446(15) 0.0523(15) -0.0210(13) -0.0074(11) -0.0083(12)
C15 0.0569(15) 0.0510(17) 0.0560(17) -0.0196(14) -0.0143(13) -0.0079(13)
C16 0.0640(18) 0.059(2) 0.078(2) -0.0253(18) -0.0278(16) -0.0027(15)
C17 0.0448(14) 0.065(2) 0.104(3) -0.038(2) -0.0164(16) -0.0014(14)
C18 0.0529(17) 0.088(3) 0.088(3) -0.043(2) 0.0048(16) -0.0099(17)
C19 0.0516(15) 0.073(2) 0.0574(18) -0.0235(17) -0.0002(13) -0.0143(15)
C20 0.0462(12) 0.0450(15) 0.0357(12) -0.0143(11) -0.0019(10) -0.0105(11)
C21 0.0702(17) 0.0584(18) 0.0374(13) -0.0185(13) 0.0070(12) -0.0297(15)
C22 0.0729(18) 0.068(2) 0.0375(14) -0.0250(15) 0.0111(13) -0.0330(17)
C23 0.077(2) 0.122(4) 0.083(3) -0.065(3) 0.033(2) -0.049(2)
C24 0.090(3) 0.164(6) 0.095(3) -0.075(4) 0.017(3) -0.045(3)
C25 0.108(4) 0.163(6) 0.086(3) -0.063(4) 0.043(3) -0.071(4)
C26 0.093(2) 0.073(2) 0.0347(14) -0.0151(15) 0.0022(14) -0.0389(19)
C27 0.0747(19) 0.077(2) 0.0377(14) -0.0071(15) -0.0037(13) -0.0395(18)
C28 0.071(2) 0.076(3) 0.065(2) -0.0114(18) -0.0145(16) -0.0232(19)
C29 0.086(3) 0.088(3) 0.071(2) -0.017(2) -0.014(2) -0.015(2)
C30 0.085(3) 0.114(4) 0.076(3) -0.008(3) -0.022(2) -0.022(3)
C31 0.094(3) 0.149(6) 0.074(3) -0.019(3) -0.029(2) -0.048(3)
C32 0.104(3) 0.118(4) 0.058(2) -0.022(2) -0.020(2) -0.048(3)
C33 0.0612(15) 0.0408(14) 0.0407(13) -0.0210(12) 0.0049(11) -0.0105(12)
C34 0.0641(15) 0.0458(15) 0.0397(13) -0.0242(12) 0.0021(11) -0.0098(12)
C35 0.0661(16) 0.0474(16) 0.0463(14) -0.0269(13) 0.0008(13) -0.0082(13)
C36 0.0617(18) 0.109(4) 0.070(2) -0.046(2) -0.0095(16) -0.006(2)
C37 0.119(4) 0.140(6) 0.132(5) -0.089(5) -0.043(4) 0.000(4)
C38 0.112(4) 0.148(6) 0.216(8) -0.123(7) -0.081(5) 0.036(4)
C39 0.0703(17) 0.0524(18) 0.0563(16) -0.0358(15) 0.0051(13) -0.0127(14)
C40 0.0693(17) 0.0500(17) 0.0507(15) -0.0316(14) -0.0021(13) -0.0051(14)
C41 0.087(2) 0.0518(19) 0.072(2) -0.0352(17) -0.0023(17) -0.0035(17)
C42 0.098(3) 0.064(2) 0.078(2) -0.037(2) -0.021(2) 0.015(2)
C43 0.069(2) 0.094(3) 0.101(3) -0.049(3) -0.007(2) 0.008(2)
C44 0.071(2) 0.095(3) 0.094(3) -0.044(3) 0.006(2) -0.014(2)
C45 0.0713(19) 0.066(2) 0.0581(18) -0.0281(17) 0.0038(15) -0.0104(16)
C46 0.0347(10) 0.0385(13) 0.0334(11) -0.0185(10) -0.0017(8) -0.0029(9)
C47 0.0359(10) 0.0405(13) 0.0325(11) -0.0175(10) 0.0001(8) -0.0040(9)
C48 0.0361(10) 0.0357(13) 0.0356(11) -0.0171(10) 0.0008(8) -0.0049(9)
C49 0.0395(10) 0.0371(13) 0.0352(11) -0.0192(10) -0.0015(9) -0.0053(9)
C50 0.0342(9) 0.0369(12) 0.0313(11) -0.0156(10) -0.0038(8) -0.0019(9)
C51 0.0344(10) 0.0338(12) 0.0340(11) -0.0149(10) -0.0037(8) -0.0040(9)
C52 0.0425(11) 0.0409(14) 0.0370(12) -0.0192(11) -0.0006(9) -0.0080(10)
C53 0.0638(15) 0.0524(16) 0.0400(13) -0.0274(13) 0.0000(11) -0.0140(13)
C54 0.0606(15) 0.0596(19) 0.0446(14) -0.0313(14) -0.0006(12) -0.0153(14)
C55 0.071(2) 0.118(4) 0.114(3) -0.078(3) -0.039(2) 0.007(2)
C56A 0.092(4) 0.105(6) 0.076(4) -0.051(4) -0.032(3) -0.010(4)
C57A 0.075(4) 0.277(18) 0.155(9) -0.147(11) -0.010(5) -0.019(7)
C57B 0.128(10) 0.109(9) 0.160(13) -0.050(9) -0.073(10) -0.033(8)
C56B 0.108(9) 0.146(13) 0.090(7) -0.036(7) -0.041(6) -0.007(8)
C58 0.0664(16) 0.068(2) 0.0431(14) -0.0324(15) 0.0007(12) -0.0096(15)
C59 0.0639(15) 0.0563(18) 0.0502(15) -0.0317(14) -0.0028(13) -0.0082(13)
C60 0.0712(19) 0.060(2) 0.080(2) -0.0391(19) 0.0032(17) -0.0068(16)
C61 0.090(2) 0.051(2) 0.089(3) -0.029(2) -0.004(2) -0.0002(19)
C62 0.078(2) 0.080(3) 0.127(4) -0.052(3) -0.011(3) 0.008(2)
C63 0.064(2) 0.094(3) 0.101(3) -0.040(3) 0.002(2) -0.009(2)
C64 0.0654(19) 0.086(3) 0.076(2) -0.038(2) 0.0039(17) -0.0105(18)
C65 0.0450(12) 0.0421(14) 0.0400(13) -0.0198(11) 0.0039(10) -0.0106(10)
C66 0.0503(13) 0.0360(14) 0.0436(13) -0.0141(11) 0.0019(11) -0.0092(11)
C67 0.0510(14) 0.0374(14) 0.0577(16) -0.0175(13) 0.0011(12) -0.0099(12)
C68 0.066(2) 0.054(2) 0.138(4) -0.011(3) 0.015(3) 0.0117(18)
C69 0.076(3) 0.165(7) 0.305(12) -0.147(8) -0.070(5) 0.030(4)
C70 0.117(4) 0.087(4) 0.232(9) -0.078(5) -0.057(5) 0.039(4)
C71 0.0526(14) 0.0396(14) 0.0563(16) -0.0241(13) -0.0033(12) -0.0032(11)
C72 0.0507(13) 0.0399(14) 0.0513(15) -0.0218(12) -0.0075(11) -0.0015(11)
C73 0.0527(15) 0.078(2) 0.0543(17) -0.0237(16) -0.0025(13) -0.0193(15)
C74 0.0619(19) 0.103(3) 0.082(3) -0.054(3) 0.0164(17) -0.027(2)
C75 0.0467(15) 0.082(3) 0.103(3) -0.043(2) 0.0001(17) -0.0052(16)
C76 0.0570(17) 0.083(3) 0.102(3) -0.048(3) -0.0266(18) 0.0102(18)
C77 0.0610(17) 0.068(2) 0.075(2) -0.0410(19) -0.0220(16) 0.0042(15)
C78 0.0466(12) 0.0409(14) 0.0320(11) -0.0162(11) -0.0005(9) -0.0090(10)
C79 0.0476(13) 0.0578(17) 0.0327(12) -0.0194(12) 0.0043(10) -0.0185(12)
C80 0.0475(13) 0.076(2) 0.0374(13) -0.0283(14) 0.0039(11) -0.0184(13)
C81A 0.039(4) 0.146(8) 0.087(6) -0.077(6) 0.013(4) -0.013(5)
C82A 0.051(6) 0.191(12) 0.190(13) -0.070(9) 0.011(7) 0.015(7)
C83A 0.065(4) 0.217(11) 0.107(6) -0.106(7) 0.053(4) -0.057(5)
C81B 0.028(6) 0.167(15) 0.096(10) -0.075(12) 0.001(6) -0.004(9)
C82B 0.061(7) 0.205(16) 0.20(2) -0.132(15) 0.009(9) 0.005(8)
C83B 0.110(16) 0.200(17) 0.23(2) -0.097(15) 0.059(18) -0.049(12)
C84 0.0634(16) 0.0618(19) 0.0397(14) -0.0115(14) -0.0023(12) -0.0261(15)
C85 0.0662(17) 0.059(2) 0.0472(16) -0.0122(14) -0.0089(13) -0.0171(15)
C86 0.085(2) 0.079(3) 0.068(2) -0.028(2) -0.0239(19) -0.014(2)
C87 0.096(3) 0.106(4) 0.094(3) -0.039(3) -0.043(3) -0.015(3)
C88 0.103(3) 0.111(4) 0.094(3) -0.024(3) -0.052(3) -0.004(3)
C89 0.105(4) 0.089(4) 0.130(5) -0.032(3) -0.050(3) 0.022(3)
C90 0.107(3) 0.064(3) 0.100(3) -0.021(2) -0.041(3) -0.004(2)
C91A 0.074(7) 0.151(15) 0.248(19) -0.083(13) -0.036(9) -0.005(8)
C92A 0.158(13) 0.106(10) 0.135(12) 0.002(8) -0.015(9) -0.010(9)

loop_
_atom_type_symbol
_atom_type_description
_atom_type_scat_dispersion_real
_atom_type_scat_dispersion_imag
_atom_type_scat_source
C C 0.0181 0.0091 'International Tables Vol C Tables 4.2.6.8 and 6.1.1.4'
H H 0.0000 0.0000 'International Tables Vol C Tables 4.2.6.8 and 6.1.1.4'
N N 0.0311 0.0180 'International Tables Vol C Tables 4.2.6.8 and 6.1.1.4'
O O 0.0492 0.0322 'International Tables Vol C Tables 4.2.6.8 and 6.1.1.4'

loop_
_geom_angle_atom_site_label_1
_geom_angle_atom_site_label_2
_geom_angle_atom_site_label_3
_geom_angle
C9 O2 C10 117.0(2)
C22 O5 C23 117.9(4)
C35 O8 C36 118.9(3)
C54 O11 C55 118.2(3)
C67 O14 C68 118.0(3)
C80 O17 C81A 117.7(4)
C80 O17 C81B 114.5(6)
C7 N1 C8 122.5(2)
C20 N2 C21 121.0(2)
C33 N3 C34 122.1(2)
C52 N4 C53 121.7(2)
C65 N5 C66 121.4(2)
C78 N6 C79 121.8(2)
C2 C1 C6 119.3(2)
C2 C1 C7 117.1(2)
C6 C1 C7 123.1(2)
C3 C2 C1 120.6(2)
C2 C3 C4 119.5(2)
C2 C3 C20 124.8(2)
C4 C3 C20 115.5(2)
C5 C4 C3 120.5(2)
C4 C5 C6 119.9(2)
C4 C5 C33 123.1(2)
C6 C5 C33 116.8(2)
C5 C6 C1 120.3(2)
O1 C7 N1 123.1(2)
O1 C7 C1 120.9(2)
N1 C7 C1 116.0(2)
N1 C8 C9 109.3(2)
N1 C8 C13 111.9(2)
C9 C8 C13 107.3(2)
O3 C9 O2 124.1(3)
O3 C9 C8 123.3(2)
O2 C9 C8 112.5(2)
O2 C10 C12 106.0(3)
O2 C10 C11 109.5(3)
C12 C10 C11 112.5(3)
C14 C13 C8 115.8(2)
C15 C14 C13 113.2(2)
C15 C14 C19 111.0(2)
C13 C14 C19 108.8(2)
C14 C15 C16 111.5(3)
C17 C16 C15 111.2(3)
C18 C17 C16 110.1(3)
C17 C18 C19 110.4(3)
C18 C19 C14 113.1(3)
O4 C20 N2 122.5(2)
O4 C20 C3 120.8(2)
N2 C20 C3 116.6(2)
N2 C21 C22 110.2(3)
N2 C21 C26 110.8(2)
C22 C21 C26 111.7(3)
O6 C22 O5 125.3(3)
O6 C22 C21 125.0(3)
O5 C22 C21 109.7(3)
O5 C23 C24 107.8(3)
O5 C23 C25 104.6(4)
C24 C23 C25 111.7(4)
C27 C26 C21 113.8(3)
C26 C27 C28 112.9(3)
C26 C27 C32 112.2(4)
C28 C27 C32 109.4(4)
C29 C28 C27 114.1(3)
C28 C29 C30 111.4(5)
C29 C30 C31 111.2(4)
C30 C31 C32 112.5(4)
C27 C32 C31 111.9(4)
O7 C33 N3 123.1(2)
O7 C33 C5 121.1(2)
N3 C33 C5 115.7(2)
N3 C34 C35 109.3(2)
N3 C34 C39 111.2(2)
C35 C34 C39 108.9(2)
O9 C35 O8 124.3(3)
O9 C35 C34 124.9(3)
O8 C35 C34 110.6(2)
O8 C36 C38 108.0(4)
O8 C36 C37 106.4(3)
C38 C36 C37 110.5(5)
C40 C39 C34 113.8(2)
C39 C40 C45 113.7(3)
C39 C40 C41 111.7(3)
C45 C40 C41 110.2(3)
C42 C41 C40 111.2(3)
C43 C42 C41 110.8(4)
C42 C43 C44 112.1(3)
C43 C44 C45 111.8(4)
C40 C45 C44 111.3(3)
C47 C46 C51 119.9(2)
C47 C46 C52 123.7(2)
C51 C46 C52 116.3(2)
C46 C47 C48 120.2(2)
C49 C48 C47 119.6(2)
C49 C48 C65 124.2(2)
C47 C48 C65 115.7(2)
C48 C49 C50 120.6(2)
C49 C50 C51 119.7(2)
C49 C50 C78 116.9(2)
C51 C50 C78 123.1(2)
C50 C51 C46 120.0(2)
O10 C52 N4 122.5(2)
O10 C52 C46 121.7(2)
N4 C52 C46 115.7(2)
N4 C53 C54 109.3(2)
N4 C53 C58 110.6(2)
C54 C53 C58 110.6(2)
O12 C54 O11 124.2(3)
O12 C54 C53 125.0(2)
O11 C54 C53 110.8(3)
C56B C55 O11 113.2(7)
C57A C55 O11 115.7(7)
C57A C55 C56A 119.7(6)
O11 C55 C56A 106.8(4)
C56B C55 C57B 116.8(11)
O11 C55 C57B 98.2(6)
C59 C58 C53 113.0(2)
C60 C59 C58 113.8(3)
C60 C59 C64 110.6(3)
C58 C59 C64 110.4(3)
C59 C60 C61 112.8(3)
C60 C61 C62 110.6(4)
C63 C62 C61 110.5(4)
C62 C63 C64 111.7(4)
C59 C64 C63 110.6(4)
O13 C65 N5 122.7(3)
O13 C65 C48 121.1(2)
N5 C65 C48 116.1(2)
N5 C66 C67 109.0(2)
N5 C66 C71 111.5(2)
C67 C66 C71 111.0(2)
O15 C67 O14 124.7(3)
O15 C67 C66 124.9(3)
O14 C67 C66 110.4(2)
O14 C68 C69 106.9(5)
O14 C68 C70 105.5(4)
C69 C68 C70 112.6(6)
C72 C71 C66 112.8(2)
C73 C72 C77 109.8(3)
C73 C72 C71 112.4(2)
C77 C72 C71 110.9(2)
C72 C73 C74 112.2(3)
C75 C74 C73 110.9(3)
C76 C75 C74 110.1(3)
C75 C76 C77 111.3(3)
C76 C77 C72 112.8(3)
O16 C78 N6 122.8(2)
O16 C78 C50 120.7(2)
N6 C78 C50 116.4(2)
N6 C79 C80 108.6(2)
N6 C79 C84 111.8(2)
C80 C79 C84 110.4(2)
O18 C80 O17 123.9(3)
O18 C80 C79 125.6(2)
O17 C80 C79 110.4(2)
O17 C81A C82A 103.1(10)
O17 C81A C83A 110.8(7)
C82A C81A C83A 113.3(12)
C82B C81B C83B 116.4(17)
C82B C81B O17 114.7(11)
C83B C81B O17 91.6(16)
C85 C84 C79 113.9(2)
C84 C85 C90 111.1(3)
C84 C85 C86 112.2(3)
C90 C85 C86 110.3(3)
C87 C86 C85 111.6(4)
C86 C87 C88 111.4(4)
C89 C88 C87 111.1(4)
C88 C89 C90 112.4(5)
C85 C90 C89 111.0(4)
N7A C91A C92A 156(3)

loop_
_geom_bond_atom_site_label_1
_geom_bond_atom_site_label_2
_geom_bond_distance
O1 C7 1.220(3)
O2 C9 1.326(3)
O2 C10 1.459(4)
O3 C9 1.212(3)
O4 C20 1.230(3)
O5 C22 1.330(4)
O5 C23 1.458(5)
O6 C22 1.202(4)
O7 C33 1.221(4)
O8 C35 1.328(4)
O8 C36 1.461(4)
O9 C35 1.211(4)
O10 C52 1.226(3)
O11 C54 1.328(3)
O11 C55 1.457(5)
O12 C54 1.212(4)
O13 C65 1.222(3)
O14 C67 1.327(4)
O14 C68 1.470(4)
O15 C67 1.199(4)
O16 C78 1.224(3)
O17 C80 1.322(3)
O17 C81A 1.403(10)
O17 C81B 1.655(17)
O18 C80 1.193(3)
N1 C7 1.346(4)
N1 C8 1.443(3)
N2 C20 1.352(3)
N2 C21 1.450(3)
N3 C33 1.347(4)
N3 C34 1.454(3)
N4 C52 1.350(3)
N4 C53 1.448(3)
N5 C65 1.349(3)
N5 C66 1.438(3)
N6 C78 1.345(3)
N6 C79 1.449(3)
N7A C91A 1.137(18)
C1 C2 1.390(4)
C1 C6 1.402(3)
C1 C7 1.502(4)
C2 C3 1.389(4)
C3 C4 1.393(3)
C3 C20 1.496(4)
C4 C5 1.386(4)
C5 C6 1.386(4)
C5 C33 1.508(3)
C8 C9 1.522(4)
C8 C13 1.541(4)
C10 C12 1.499(5)
C10 C11 1.506(6)
C13 C14 1.530(4)
C14 C15 1.527(4)
C14 C19 1.532(4)
C15 C16 1.531(4)
C16 C17 1.514(6)
C17 C18 1.508(6)
C18 C19 1.532(5)
C21 C22 1.506(5)
C21 C26 1.543(4)
C23 C24 1.505(7)
C23 C25 1.515(7)
C26 C27 1.515(6)
C27 C28 1.523(6)
C27 C32 1.526(5)
C28 C29 1.515(7)
C29 C30 1.519(7)
C30 C31 1.523(9)
C31 C32 1.526(9)
C34 C35 1.509(4)
C34 C39 1.542(4)
C36 C38 1.477(9)
C36 C37 1.525(6)
C39 C40 1.511(4)
C40 C45 1.517(5)
C40 C41 1.531(5)
C41 C42 1.518(6)
C42 C43 1.488(7)
C43 C44 1.522(7)
C44 C45 1.522(6)
C46 C47 1.386(4)
C46 C51 1.396(3)
C46 C52 1.504(3)
C47 C48 1.398(3)
C48 C49 1.386(3)
C48 C65 1.501(4)
C49 C50 1.390(4)
C50 C51 1.393(3)
C50 C78 1.503(3)
C53 C54 1.513(4)
C53 C58 1.547(4)
C55 C56B 1.330(14)
C55 C57A 1.398(10)
C55 C56A 1.548(8)
C55 C57B 1.636(12)
C58 C59 1.520(4)
C59 C60 1.509(5)
C59 C64 1.522(5)
C60 C61 1.526(6)
C61 C62 1.529(7)
C62 C63 1.507(7)
C63 C64 1.552(6)
C66 C67 1.526(4)
C66 C71 1.536(4)
C68 C69 1.484(11)
C68 C70 1.548(9)
C71 C72 1.527(4)
C72 C73 1.519(4)
C72 C77 1.527(4)
C73 C74 1.523(5)
C74 C75 1.515(6)
C75 C76 1.512(7)
C76 C77 1.514(5)
C79 C80 1.517(4)
C79 C84 1.526(4)
C81A C82A 1.504(15)
C81A C83A 1.505(12)
C81B C82B 1.478(19)
C81B C83B 1.49(2)
C84 C85 1.519(4)
C85 C90 1.526(6)
C85 C86 1.534(5)
C86 C87 1.512(6)
C87 C88 1.529(8)
C88 C89 1.469(9)
C89 C90 1.548(7)
C91A C92A 1.40(2)
